data_4515577
loop_
_publ_author_name
'Nguyen, Duc Hanh'
'Trivelli, Xavier'
'Capet, Fr\'ed\'eric'
'Swesi, Youssef'
'Favre-R\'eguillon, Alain'
'Vanoye, Laurent'
'Dumeignil, Franck'
'Gauvin, R\'egis M.'

_publ_section_title
;
 Deeper Mechanistic Insight into Ru Pincer-Mediated Acceptorless
 Dehydrogenative Coupling of Alcohols: Exchanges, Intermediates, and
 Deactivation Species
;
_journal_issue 5
_journal_name_full 'ACS Catalysis'
_journal_page_first 4719
_journal_paper_doi 10.1021/acscatal.8b00995
_journal_volume 8
_journal_year 2018
_chemical_formula_moiety 'C19 H43 N O2 P2 Ru, C2 H6 O'
_chemical_formula_sum 'C21 H49 N O3 P2 Ru'
_chemical_formula_weight 526.62
_space_group_crystal_system monoclinic
_space_group_IT_number 14
_space_group_name_Hall '-P 2yn'
_space_group_name_H-M_alt 'P 1 21/n 1'
_atom_sites_solution_hydrogens mixed
_audit_creation_date 2016-07-29
_audit_creation_method
;
Olex2 1.2
(compiled 2016.02.19 svn.r3266 for OlexSys, GUI svn.r5155)
;
_cell_angle_alpha 90
_cell_angle_beta 92.948(4)
_cell_angle_gamma 90
_cell_formula_units_Z 4
_cell_length_a 13.2573(9)
_cell_length_b 13.3386(8)
_cell_length_c 15.3535(10)
_cell_measurement_reflns_used 9456
_cell_measurement_temperature 100.0
_cell_measurement_theta_max 33.09
_cell_measurement_theta_min 2.50
_cell_volume 2711.4(3)
_computing_cell_refinement 'SAINT v8.34A (Bruker, 2013)'
_computing_data_reduction 'SAINT v8.34A (Bruker, 2013)'
_computing_molecular_graphics 'Olex2 (Dolomanov et al., 2009)'
_computing_publication_material 'Olex2 (Dolomanov et al., 2009)'
_computing_structure_refinement 'ShelXL (Sheldrick, 2015b)'
_diffrn_ambient_temperature 100.0
_diffrn_measured_fraction_theta_full 1.000
_diffrn_measured_fraction_theta_max 0.993
_diffrn_measurement_device_type 'Bruker APEX-II CCD'
_diffrn_measurement_method '\f and \w scans'
_diffrn_radiation_type MoK\a
_diffrn_radiation_wavelength 0.71073
_diffrn_reflns_av_R_equivalents 0.0410
_diffrn_reflns_av_unetI/netI 0.0309
_diffrn_reflns_Laue_measured_fraction_full 1.000
_diffrn_reflns_Laue_measured_fraction_max 0.993
_diffrn_reflns_limit_h_max 20
_diffrn_reflns_limit_h_min -20
_diffrn_reflns_limit_k_max 20
_diffrn_reflns_limit_k_min 0
_diffrn_reflns_limit_l_max 23
_diffrn_reflns_limit_l_min 0
_diffrn_reflns_number 10465
_diffrn_reflns_point_group_measured_fraction_full 1.000
_diffrn_reflns_point_group_measured_fraction_max 0.993
_diffrn_reflns_theta_full 26.000
_diffrn_reflns_theta_max 33.175
_diffrn_reflns_theta_min 1.980
_diffrn_standards_number 0
_exptl_absorpt_coefficient_mu 0.715
_exptl_absorpt_correction_T_max 0.746534
_exptl_absorpt_correction_T_min 0.688878
_exptl_absorpt_correction_type multi-scan
_exptl_absorpt_process_details
;
 TWINABS-2012/1 (Bruker,2012) was used for absorption correction.
 
For component 1:
 wR2(int) was 0.0994 before and 0.0348 after correction.
 The Ratio of minimum to maximum transmission not present.
 The \l/2 correction factor is Not present
 
For component 2:
 wR2(int) was 0.0988 before and 0.0524 after correction.
 The Ratio of minimum to maximum transmission is 0.92.
 The \l/2 correction factor is Not present

Final HKLF 4 output contains 91835 reflections, Rint = 0.0412
 (33538 with I > 3sig(I), Rint = 0.0296)
;
_exptl_crystal_colour colourless
_exptl_crystal_colour_primary colourless
_exptl_crystal_density_diffrn 1.290
_exptl_crystal_description block
_exptl_crystal_F_000 1120
_exptl_crystal_size_max 0.26
_exptl_crystal_size_mid 0.15
_exptl_crystal_size_min 0.12
_refine_diff_density_max 1.864
_refine_diff_density_min -1.042
_refine_diff_density_rms 0.109
_refine_ls_extinction_method none
_refine_ls_goodness_of_fit_ref 1.057
_refine_ls_hydrogen_treatment mixed
_refine_ls_matrix_type full
_refine_ls_number_parameters 274
_refine_ls_number_reflns 10465
_refine_ls_number_restraints 0
_refine_ls_restrained_S_all 1.057
_refine_ls_R_factor_all 0.0470
_refine_ls_R_factor_gt 0.0376
_refine_ls_shift/su_max 0.003
_refine_ls_shift/su_mean 0.000
_refine_ls_structure_factor_coef Fsqd
_refine_ls_weighting_details 'w=1/[\s^2^(Fo^2^)+(0.0345P)^2^+5.4293P] where P=(Fo^2^+2Fc^2^)/3'
_refine_ls_weighting_scheme calc
_refine_ls_wR_factor_gt 0.0883
_refine_ls_wR_factor_ref 0.0927
_reflns_Friedel_coverage 0.000
_reflns_number_gt 9342
_reflns_number_total 10465
_reflns_threshold_expression 'I > 2\s(I)'
_cod_data_source_file cs8b00995_si_004.cif
_cod_data_source_block mo_dhng249_5
_cod_database_code 4515577
_shelx_space_group_comment
;
The symmetry employed for this shelxl refinement is uniquely defined
by the following loop, which should always be used as a source of
symmetry information in preference to the above space-group names.
They are only intended as comments.
;
_olex2_refinement_description
;
1. Twinned data refinement
 Scales: 0.8631 0.1369
2. Fixed Uiso
 At 1.2 times of:
  All C(H) groups, All C(H,H) groups
 At 1.5 times of:
  All C(H,H,H) groups, All O(H) groups
3.a Free rotating group:
 O3(C20,C21,H20A,H20B,H21A,H21B,H21C)
3.b Ternary CH refined with riding coordinates:
 C11(H11), C14(H14), C1(H1A), C4(H4)
3.c Secondary CH2 refined with riding coordinates:
 C9(H9A,H9B), C10(H10A,H10B), C7(H7A,H7B), C8(H8A,H8B), C18(H18A,H18B)
3.d Idealised Me refined as rotating group:
 C13(H13A,H13B,H13C), C15(H15A,H15B,H15C), C16(H16A,H16B,H16C), C12(H12A,H12B,
 H12C), C6(H6A,H6B,H6C), C3(H3A,H3B,H3C), C5(H5A,H5B,H5C), C2(H2A,H2B,H2C),
 C19(H19A,H19B,H19C)
3.e Idealised tetrahedral OH refined as rotating group:
 O3(H3)
;
_shelx_shelxl_version_number 2014/7
_olex2_submission_special_instructions 'No special instructions were received'

loop_
_space_group_symop_operation_xyz
'x, y, z'
'-x+1/2, y+1/2, -z+1/2'
'-x, -y, -z'
'x-1/2, -y-1/2, z-1/2'

loop_
_atom_site_label
_atom_site_type_symbol
_atom_site_fract_x
_atom_site_fract_y
_atom_site_fract_z
_atom_site_U_iso_or_equiv
_atom_site_adp_type
_atom_site_occupancy
_atom_site_site_symmetry_order
_atom_site_calc_flag
_atom_site_refinement_flags_posn
_atom_site_disorder_assembly
_atom_site_disorder_group
Ru1 Ru 0.73258(2) 0.27317(2) 0.62314(2) 0.00937(4) Uani 1 1 d . . .
P1 P 0.55983(4) 0.29429(4) 0.63004(4) 0.01119(10) Uani 1 1 d . . .
P2 P 0.90500(4) 0.29938(4) 0.62649(4) 0.01083(10) Uani 1 1 d . . .
O2 O 0.73063(14) 0.25399(13) 0.48056(10) 0.0173(3) Uani 1 1 d . . .
O1 O 0.74229(15) 0.05835(13) 0.67922(13) 0.0216(4) Uani 1 1 d . . .
N1 N 0.72706(15) 0.43221(14) 0.58664(12) 0.0128(3) Uani 1 1 d . . .
C11 C 0.98278(17) 0.2314(2) 0.54895(15) 0.0166(4) Uani 1 1 d . . .
H11 H 0.9441 0.2328 0.4913 0.020 Uiso 1 1 calc R . .
C9 C 0.82026(18) 0.48825(17) 0.61248(15) 0.0148(4) Uani 1 1 d . . .
H9A H 0.8239 0.4991 0.6764 0.018 Uiso 1 1 calc R . .
H9B H 0.8190 0.5546 0.5836 0.018 Uiso 1 1 calc R . .
C14 C 0.97859(18) 0.29501(18) 0.73241(15) 0.0148(4) Uani 1 1 d . . .
H14 H 1.0519 0.2921 0.7203 0.018 Uiso 1 1 calc R . .
C10 C 0.91247(18) 0.42982(18) 0.58642(16) 0.0159(4) Uani 1 1 d . . .
H10A H 0.9746 0.4621 0.6116 0.019 Uiso 1 1 calc R . .
H10B H 0.9156 0.4298 0.5221 0.019 Uiso 1 1 calc R . .
C17 C 0.73819(17) 0.14196(17) 0.65730(14) 0.0140(4) Uani 1 1 d . . .
C1 C 0.47107(18) 0.2259(2) 0.55441(16) 0.0185(4) Uani 1 1 d . . .
H1A H 0.4976 0.2342 0.4950 0.022 Uiso 1 1 calc R . .
C7 C 0.54219(18) 0.42439(18) 0.59206(16) 0.0158(4) Uani 1 1 d . . .
H7A H 0.5291 0.4252 0.5280 0.019 Uiso 1 1 calc R . .
H7B H 0.4833 0.4545 0.6193 0.019 Uiso 1 1 calc R . .
C8 C 0.63660(18) 0.48500(17) 0.61639(16) 0.0159(4) Uani 1 1 d . . .
H8A H 0.6314 0.5520 0.5888 0.019 Uiso 1 1 calc R . .
H8B H 0.6429 0.4943 0.6804 0.019 Uiso 1 1 calc R . .
C4 C 0.50365(19) 0.28792(19) 0.73830(15) 0.0171(4) Uani 1 1 d . . .
H4 H 0.4285 0.2849 0.7286 0.021 Uiso 1 1 calc R . .
C13 C 1.0851(2) 0.2804(2) 0.53452(19) 0.0250(5) Uani 1 1 d . . .
H13A H 1.0748 0.3508 0.5180 0.038 Uiso 1 1 calc GR . .
H13B H 1.1182 0.2450 0.4879 0.038 Uiso 1 1 calc GR . .
H13C H 1.1278 0.2768 0.5885 0.038 Uiso 1 1 calc GR . .
C15 C 0.9614(2) 0.3875(2) 0.78880(17) 0.0218(5) Uani 1 1 d . . .
H15A H 0.9813 0.4478 0.7576 0.033 Uiso 1 1 calc GR . .
H15B H 1.0020 0.3818 0.8437 0.033 Uiso 1 1 calc GR . .
H15C H 0.8897 0.3919 0.8012 0.033 Uiso 1 1 calc GR . .
C16 C 0.9524(2) 0.20076(19) 0.78352(17) 0.0198(5) Uani 1 1 d . . .
H16A H 0.8829 0.2059 0.8021 0.030 Uiso 1 1 calc GR . .
H16B H 0.9989 0.1944 0.8349 0.030 Uiso 1 1 calc GR . .
H16C H 0.9585 0.1416 0.7463 0.030 Uiso 1 1 calc GR . .
C12 C 0.9974(2) 0.1211(2) 0.5727(2) 0.0252(5) Uani 1 1 d . . .
H12A H 1.0466 0.1153 0.6224 0.038 Uiso 1 1 calc GR . .
H12B H 1.0222 0.0847 0.5227 0.038 Uiso 1 1 calc GR . .
H12C H 0.9327 0.0924 0.5885 0.038 Uiso 1 1 calc GR . .
C6 C 0.5298(2) 0.3798(2) 0.79459(18) 0.0235(5) Uani 1 1 d . . .
H6A H 0.6033 0.3875 0.8007 0.035 Uiso 1 1 calc GR . .
H6B H 0.5028 0.3710 0.8524 0.035 Uiso 1 1 calc GR . .
H6C H 0.4999 0.4397 0.7668 0.035 Uiso 1 1 calc GR . .
C3 C 0.4694(2) 0.1128(2) 0.5716(2) 0.0263(6) Uani 1 1 d . . .
H3A H 0.5388 0.0878 0.5791 0.039 Uiso 1 1 calc GR . .
H3B H 0.4346 0.0788 0.5221 0.039 Uiso 1 1 calc GR . .
H3C H 0.4336 0.0996 0.6247 0.039 Uiso 1 1 calc GR . .
C5 C 0.5382(3) 0.1933(2) 0.78703(18) 0.0259(6) Uani 1 1 d . . .
H5A H 0.5223 0.1344 0.7506 0.039 Uiso 1 1 calc GR . .
H5B H 0.5031 0.1881 0.8415 0.039 Uiso 1 1 calc GR . .
H5C H 0.6112 0.1965 0.8002 0.039 Uiso 1 1 calc GR . .
C2 C 0.3634(2) 0.2670(3) 0.5483(2) 0.0290(6) Uani 1 1 d . . .
H2A H 0.3311 0.2544 0.6033 0.044 Uiso 1 1 calc GR . .
H2B H 0.3248 0.2337 0.5005 0.044 Uiso 1 1 calc GR . .
H2C H 0.3652 0.3394 0.5373 0.044 Uiso 1 1 calc GR . .
H H 0.738(3) 0.294(2) 0.713(2) 0.020(8) Uiso 1 1 d . . .
H1 H 0.719(2) 0.433(2) 0.533(2) 0.015(7) Uiso 1 1 d . . .
C18 C 0.7227(3) 0.1565(2) 0.4470(2) 0.0369(8) Uani 1 1 d . . .
H18A H 0.6532 0.1314 0.4535 0.044 Uiso 1 1 calc R . .
H18B H 0.7697 0.1120 0.4810 0.044 Uiso 1 1 calc R . .
C19 C 0.7465(3) 0.1524(4) 0.3529(2) 0.0503(10) Uani 1 1 d . . .
H19A H 0.6894 0.1791 0.3171 0.075 Uiso 1 1 calc GR . .
H19B H 0.7590 0.0827 0.3363 0.075 Uiso 1 1 calc GR . .
H19C H 0.8068 0.1927 0.3438 0.075 Uiso 1 1 calc GR . .
O3 O 0.66253(17) 0.40554(18) 0.40259(13) 0.0321(5) Uani 1 1 d . A -1
H3 H 0.6893 0.3535 0.4242 0.048 Uiso 1 1 calc GR A -1
C20 C 0.7058(3) 0.4275(4) 0.32138(14) 0.0574(12) Uani 1 1 d G A -1
C21 C 0.8126(3) 0.4647(7) 0.3410(4) 0.093(2) Uani 1 1 d G A -1
H20A H 0.6610 0.4850 0.2857 0.37(9) Uiso 1 1 d G A -1
H20B H 0.7064 0.3601 0.2803 0.066(15) Uiso 1 1 d G A -1
H21A H 0.8491 0.4826 0.2806 0.8(3) Uiso 1 1 d G A -1
H21B H 0.8124 0.5321 0.3815 0.51(14) Uiso 1 1 d G A -1
H21C H 0.8577 0.4076 0.3761 0.8(3) Uiso 1 1 d G A -1

loop_
_atom_site_aniso_label
_atom_site_aniso_U_11
_atom_site_aniso_U_22
_atom_site_aniso_U_33
_atom_site_aniso_U_23
_atom_site_aniso_U_13
_atom_site_aniso_U_12
Ru1 0.00956(6) 0.00896(6) 0.00956(6) 0.00074(6) 0.00024(5) -0.00009(7)
P1 0.0101(2) 0.0126(2) 0.0109(2) 0.00175(18) 0.00099(18) 0.00126(17)
P2 0.0100(2) 0.0120(2) 0.0104(2) 0.00041(18) 0.00015(18) -0.00165(17)
O2 0.0223(8) 0.0177(7) 0.0120(6) -0.0026(6) 0.0007(6) -0.0019(6)
O1 0.0237(9) 0.0141(7) 0.0270(9) 0.0051(7) 0.0005(7) -0.0008(7)
N1 0.0140(8) 0.0113(7) 0.0129(8) 0.0012(6) 0.0000(7) -0.0003(6)
C11 0.0140(9) 0.0199(10) 0.0161(9) -0.0025(9) 0.0024(7) -0.0004(9)
C9 0.0171(10) 0.0110(9) 0.0162(10) 0.0014(7) -0.0004(8) -0.0037(7)
C14 0.0131(9) 0.0174(10) 0.0137(9) 0.0002(7) -0.0023(7) -0.0013(7)
C10 0.0151(10) 0.0156(10) 0.0169(10) 0.0032(8) 0.0003(8) -0.0040(8)
C17 0.0130(9) 0.0150(9) 0.0139(9) 0.0004(7) -0.0008(7) -0.0001(8)
C1 0.0153(10) 0.0222(11) 0.0176(10) 0.0000(9) -0.0030(8) -0.0033(9)
C7 0.0156(10) 0.0150(9) 0.0167(10) 0.0044(8) 0.0017(8) 0.0041(8)
C8 0.0171(10) 0.0123(9) 0.0184(10) 0.0016(8) 0.0024(8) 0.0039(8)
C4 0.0181(10) 0.0196(11) 0.0138(9) 0.0024(8) 0.0040(8) 0.0016(8)
C13 0.0163(11) 0.0332(14) 0.0261(12) -0.0024(11) 0.0077(9) -0.0017(11)
C15 0.0283(13) 0.0182(11) 0.0183(11) -0.0028(9) -0.0056(10) 0.0010(10)
C16 0.0229(12) 0.0192(11) 0.0169(10) 0.0033(8) -0.0027(9) -0.0002(9)
C12 0.0267(13) 0.0213(12) 0.0284(13) -0.0032(10) 0.0082(11) 0.0057(10)
C6 0.0320(14) 0.0230(12) 0.0162(11) -0.0038(9) 0.0074(10) 0.0000(11)
C3 0.0248(13) 0.0205(12) 0.0329(15) -0.0035(11) -0.0042(11) -0.0066(10)
C5 0.0401(16) 0.0215(12) 0.0167(11) 0.0060(9) 0.0088(11) 0.0040(11)
C2 0.0150(11) 0.0378(16) 0.0335(14) 0.0088(13) -0.0069(10) 0.0001(11)
C18 0.058(2) 0.0299(14) 0.0240(13) -0.0127(11) 0.0151(14) -0.0125(15)
C19 0.044(2) 0.072(3) 0.0351(17) -0.0225(19) 0.0034(15) -0.001(2)
O3 0.0433(13) 0.0343(12) 0.0185(9) 0.0039(8) -0.0024(9) 0.0081(10)
C20 0.088(4) 0.054(2) 0.0319(18) 0.0150(17) 0.016(2) -0.001(3)
C21 0.062(4) 0.158(7) 0.061(3) 0.008(4) 0.015(3) -0.020(4)

loop_
_atom_type_symbol
_atom_type_description
_atom_type_scat_dispersion_real
_atom_type_scat_dispersion_imag
_atom_type_scat_source
C C 0.0033 0.0016 'International Tables Vol C Tables 4.2.6.8 and 6.1.1.4'
H H 0.0000 0.0000 'International Tables Vol C Tables 4.2.6.8 and 6.1.1.4'
N N 0.0061 0.0033 'International Tables Vol C Tables 4.2.6.8 and 6.1.1.4'
O O 0.0106 0.0060 'International Tables Vol C Tables 4.2.6.8 and 6.1.1.4'
P P 0.1023 0.0942 'International Tables Vol C Tables 4.2.6.8 and 6.1.1.4'
Ru Ru -1.2594 0.8363 'International Tables Vol C Tables 4.2.6.8 and 6.1.1.4'

loop_
_geom_angle_atom_site_label_1
_geom_angle_atom_site_label_2
_geom_angle_atom_site_label_3
_geom_angle
P1 Ru1 H 86.0(14)
P2 Ru1 P1 163.82(2)
P2 Ru1 H 87.0(14)
O2 Ru1 P1 95.66(5)
O2 Ru1 P2 90.04(5)
O2 Ru1 H 174.5(14)
N1 Ru1 P1 82.76(6)
N1 Ru1 P2 83.07(6)
N1 Ru1 O2 81.95(7)
N1 Ru1 H 93.1(13)
C17 Ru1 P1 97.42(7)
C17 Ru1 P2 96.48(7)
C17 Ru1 O2 99.92(8)
C17 Ru1 N1 178.09(9)
C17 Ru1 H 85.0(13)
C1 P1 Ru1 120.65(9)
C1 P1 C4 105.52(11)
C7 P1 Ru1 102.12(8)
C7 P1 C1 101.52(12)
C7 P1 C4 106.02(11)
C4 P1 Ru1 118.58(8)
C11 P2 Ru1 119.65(8)
C11 P2 C14 105.27(11)
C14 P2 Ru1 119.36(8)
C10 P2 Ru1 101.82(8)
C10 P2 C11 101.85(11)
C10 P2 C14 106.65(11)
C18 O2 Ru1 118.07(16)
Ru1 N1 H1 106(2)
C9 N1 Ru1 113.78(14)
C9 N1 C8 110.77(17)
C9 N1 H1 109(2)
C8 N1 Ru1 113.40(14)
C8 N1 H1 104(2)
P2 C11 H11 106.4
C13 C11 P2 114.26(18)
C13 C11 H11 106.4
C12 C11 P2 112.69(17)
C12 C11 H11 106.4
C12 C11 C13 110.1(2)
N1 C9 H9A 109.7
N1 C9 H9B 109.7
N1 C9 C10 109.99(19)
H9A C9 H9B 108.2
C10 C9 H9A 109.7
C10 C9 H9B 109.7
P2 C14 H14 108.1
C15 C14 P2 112.57(17)
C15 C14 H14 108.1
C15 C14 C16 109.1(2)
C16 C14 P2 110.62(16)
C16 C14 H14 108.1
P2 C10 H10A 109.7
P2 C10 H10B 109.7
C9 C10 P2 109.70(16)
C9 C10 H10A 109.7
C9 C10 H10B 109.7
H10A C10 H10B 108.2
O1 C17 Ru1 179.7(2)
P1 C1 H1A 106.0
C3 C1 P1 113.08(18)
C3 C1 H1A 106.0
C2 C1 P1 115.0(2)
C2 C1 H1A 106.0
C2 C1 C3 110.0(2)
P1 C7 H7A 109.8
P1 C7 H7B 109.8
H7A C7 H7B 108.2
C8 C7 P1 109.50(16)
C8 C7 H7A 109.8
C8 C7 H7B 109.8
N1 C8 C7 109.90(19)
N1 C8 H8A 109.7
N1 C8 H8B 109.7
C7 C8 H8A 109.7
C7 C8 H8B 109.7
H8A C8 H8B 108.2
P1 C4 H4 108.1
C6 C4 P1 112.30(17)
C6 C4 H4 108.1
C5 C4 P1 110.65(17)
C5 C4 H4 108.1
C5 C4 C6 109.4(2)
C11 C13 H13A 109.5
C11 C13 H13B 109.5
C11 C13 H13C 109.5
H13A C13 H13B 109.5
H13A C13 H13C 109.5
H13B C13 H13C 109.5
C14 C15 H15A 109.5
C14 C15 H15B 109.5
C14 C15 H15C 109.5
H15A C15 H15B 109.5
H15A C15 H15C 109.5
H15B C15 H15C 109.5
C14 C16 H16A 109.5
C14 C16 H16B 109.5
C14 C16 H16C 109.5
H16A C16 H16B 109.5
H16A C16 H16C 109.5
H16B C16 H16C 109.5
C11 C12 H12A 109.5
C11 C12 H12B 109.5
C11 C12 H12C 109.5
H12A C12 H12B 109.5
H12A C12 H12C 109.5
H12B C12 H12C 109.5
C4 C6 H6A 109.5
C4 C6 H6B 109.5
C4 C6 H6C 109.5
H6A C6 H6B 109.5
H6A C6 H6C 109.5
H6B C6 H6C 109.5
C1 C3 H3A 109.5
C1 C3 H3B 109.5
C1 C3 H3C 109.5
H3A C3 H3B 109.5
H3A C3 H3C 109.5
H3B C3 H3C 109.5
C4 C5 H5A 109.5
C4 C5 H5B 109.5
C4 C5 H5C 109.5
H5A C5 H5B 109.5
H5A C5 H5C 109.5
H5B C5 H5C 109.5
C1 C2 H2A 109.5
C1 C2 H2B 109.5
C1 C2 H2C 109.5
H2A C2 H2B 109.5
H2A C2 H2C 109.5
H2B C2 H2C 109.5
O2 C18 H18A 109.2
O2 C18 H18B 109.2
O2 C18 C19 112.0(3)
H18A C18 H18B 107.9
C19 C18 H18A 109.2
C19 C18 H18B 109.2
C18 C19 H19A 109.5
C18 C19 H19B 109.5
C18 C19 H19C 109.5
H19A C19 H19B 109.5
H19A C19 H19C 109.5
H19B C19 H19C 109.5
C20 O3 H3 109.5
O3 C20 C21 107.9
O3 C20 H20A 110.3
O3 C20 H20B 110.3
C21 C20 H20A 110.3
C21 C20 H20B 110.3
H20A C20 H20B 107.8
C20 C21 H21A 110.6
C20 C21 H21B 110.6
C20 C21 H21C 110.6
H21A C21 H21B 108.4
H21A C21 H21C 108.4
H21B C21 H21C 108.1

loop_
_geom_bond_atom_site_label_1
_geom_bond_atom_site_label_2
_geom_bond_distance
Ru1 P1 2.3152(6)
Ru1 P2 2.3104(6)
Ru1 O2 2.2028(16)
Ru1 N1 2.1944(19)
Ru1 C17 1.827(2)
Ru1 H 1.40(3)
P1 C1 1.851(2)
P1 C7 1.842(2)
P1 C4 1.858(2)
P2 C11 1.852(2)
P2 C14 1.854(2)
P2 C10 1.850(2)
O2 C18 1.401(3)
O1 C17 1.165(3)
N1 C9 1.481(3)
N1 C8 1.483(3)
N1 H1 0.82(3)
C11 H11 1.0000
C11 C13 1.532(3)
C11 C12 1.527(4)
C9 H9A 0.9900
C9 H9B 0.9900
C9 C10 1.521(3)
C14 H14 1.0000
C14 C15 1.531(3)
C14 C16 1.531(3)
C10 H10A 0.9900
C10 H10B 0.9900
C1 H1A 1.0000
C1 C3 1.531(4)
C1 C2 1.528(4)
C7 H7A 0.9900
C7 H7B 0.9900
C7 C8 1.520(3)
C8 H8A 0.9900
C8 H8B 0.9900
C4 H4 1.0000
C4 C6 1.529(4)
C4 C5 1.526(4)
C13 H13A 0.9800
C13 H13B 0.9800
C13 H13C 0.9800
C15 H15A 0.9800
C15 H15B 0.9800
C15 H15C 0.9800
C16 H16A 0.9800
C16 H16B 0.9800
C16 H16C 0.9800
C12 H12A 0.9800
C12 H12B 0.9800
C12 H12C 0.9800
C6 H6A 0.9800
C6 H6B 0.9800
C6 H6C 0.9800
C3 H3A 0.9800
C3 H3B 0.9800
C3 H3C 0.9800
C5 H5A 0.9800
C5 H5B 0.9800
C5 H5C 0.9800
C2 H2A 0.9800
C2 H2B 0.9800
C2 H2C 0.9800
C18 H18A 0.9900
C18 H18B 0.9900
C18 C19 1.494(5)
C19 H19A 0.9800
C19 H19B 0.9800
C19 H19C 0.9800
O3 H3 0.8400
O3 C20 1.4298
C20 C21 1.5153
C20 H20A 1.0990
C20 H20B 1.0985
C21 H21A 1.0937
C21 H21B 1.0933
C21 H21C 1.0932

loop_
_geom_torsion_atom_site_label_1
_geom_torsion_atom_site_label_2
_geom_torsion_atom_site_label_3
_geom_torsion_atom_site_label_4
_geom_torsion
Ru1 P1 C1 C3 68.6(2)
Ru1 P1 C1 C2 -163.79(16)
Ru1 P1 C7 C8 -30.03(17)
Ru1 P1 C4 C6 71.8(2)
Ru1 P1 C4 C5 -50.8(2)
Ru1 P2 C11 C13 159.16(16)
Ru1 P2 C11 C12 -74.2(2)
Ru1 P2 C14 C15 -73.40(19)
Ru1 P2 C14 C16 48.93(19)
Ru1 P2 C10 C9 30.57(17)
Ru1 O2 C18 C19 -166.6(3)
Ru1 N1 C9 C10 47.3(2)
Ru1 N1 C8 C7 -48.6(2)
P1 C7 C8 N1 51.2(2)
N1 C9 C10 P2 -50.8(2)
C11 P2 C14 C15 148.71(18)
C11 P2 C14 C16 -88.96(19)
C11 P2 C10 C9 154.65(16)
C9 N1 C8 C7 -177.98(19)
C14 P2 C11 C13 -63.1(2)
C14 P2 C11 C12 63.6(2)
C14 P2 C10 C9 -95.26(18)
C10 P2 C11 C13 48.0(2)
C10 P2 C11 C12 174.71(19)
C10 P2 C14 C15 41.0(2)
C10 P2 C14 C16 163.36(17)
C1 P1 C7 C8 -155.20(17)
C1 P1 C4 C6 -149.31(19)
C1 P1 C4 C5 88.1(2)
C7 P1 C1 C3 -179.6(2)
C7 P1 C1 C2 -52.1(2)
C7 P1 C4 C6 -42.1(2)
C7 P1 C4 C5 -164.7(2)
C8 N1 C9 C10 176.49(19)
C4 P1 C1 C3 -69.2(2)
C4 P1 C1 C2 58.3(2)
C4 P1 C7 C8 94.77(18)

loop_
_twin_individual_id
_twin_individual_mass_fraction_refined
1 0.8631
2 0.1369
